data_1552455
loop_
_publ_author_name
'Guo, Mengdong'
'Huang, Yue'
'Cao, Jinfeng'
'Sun, Guibao'
'Zhao, Xia'
'Zhang, Jie'
'Feng, Shengyu'

_publ_section_title
;
 Recyclable Sulfone-Containing Polymers via Ring-Opening Polymerization of
 Macroheterocyclic Siloxane Monomers: Synthesis, Properties and
 Recyclability
;
_journal_name_full 'Polymer Chemistry'
_journal_paper_doi 10.1039/C9PY01363F
_journal_year 2019
_chemical_formula_moiety 'C16 H28 O5 S2 Si2'
_chemical_formula_sum 'C16 H28 O5 S2 Si2'
_chemical_formula_weight 420.68
_space_group_crystal_system triclinic
_space_group_IT_number 2
_space_group_name_Hall '-P 1'
_space_group_name_H-M_alt 'P -1'
_symmetry_space_group_name_Hall '-P 1'
_symmetry_space_group_name_H-M 'P -1'
_atom_sites_solution_hydrogens geom
_audit_creation_date 2018-03-06
_audit_creation_method
;
Olex2 1.2
(compiled 2017.08.10 svn.r3458 for OlexSys, GUI svn.r5381)
;
_audit_update_record
;
2019-01-04 deposited with the CCDC.    2019-10-21 downloaded from the CCDC.
;
_cell_angle_alpha 78.460(3)
_cell_angle_beta 84.048(3)
_cell_angle_gamma 78.306(3)
_cell_formula_units_Z 2
_cell_length_a 6.2499(2)
_cell_length_b 9.4654(3)
_cell_length_c 19.2084(5)
_cell_measurement_reflns_used 5313
_cell_measurement_temperature 293(2)
_cell_measurement_theta_max 76.0950
_cell_measurement_theta_min 4.9460
_cell_volume 1087.88(6)
_computing_cell_refinement 'CrysAlisPro 1.171.39.30d (Rigaku OD, 2017)'
_computing_data_collection 'CrysAlisPro 1.171.39.30d (Rigaku OD, 2017)'
_computing_data_reduction 'CrysAlisPro 1.171.39.30d (Rigaku OD, 2017)'
_computing_molecular_graphics 'Olex2 (Dolomanov et al., 2009)'
_computing_publication_material 'Olex2 (Dolomanov et al., 2009)'
_computing_structure_refinement 'ShelXL (Sheldrick, 2015)'
_diffrn_ambient_temperature 293(2)
_diffrn_detector 'CCD plate'
_diffrn_detector_type HyPix
_diffrn_measured_fraction_theta_full 0.976
_diffrn_measured_fraction_theta_max 0.988
_diffrn_measurement_details
;
List of Runs (angles in degrees, time in seconds):

  # Type    Start    End  Width  t~exp~   \w     \q     \k     \f   Frames
#--------------------------------------------------------------------------
  1  \w    -93.00 -67.00   1.00    0.10    --  -48.45 141.00 -19.00   26
  2  \w    -97.00 -54.00   1.00    0.10    --  -48.45 128.00 168.00   43
  3  \w    -79.00 -54.00   1.00    1.20    --  -86.25 128.00 168.00   25
  4  \w    -96.00 -45.00   1.00    1.20    --  -86.25 141.00 -19.00   51
  5  \w     92.00 134.00   1.00    1.20    --  107.75  77.00 150.00   42
  6  \w    143.00 169.00   1.00    1.20    --  107.75  77.00 150.00   26
  7  \w     90.00 150.00   1.00    1.20    --  107.75 128.00 168.00   60
  8  \w     93.00 176.00   1.00    1.20    --  107.75 125.00 120.00   83
  9  \w     82.00 113.00   1.00    1.20    --  107.75 141.00 -19.00   31
 10  \w     96.00 177.00   1.00    1.20    --  107.75  37.00-120.00   81
 11  \w     53.00  78.00   1.00    0.10    --   48.45-128.00  94.00   25
 12  \w     82.00 115.00   1.00    1.20    --  107.75-125.00 -60.00   33
 13  \w     35.00  61.00   1.00    1.20    --  107.75-125.00 -60.00   26
 14  \w     59.00 107.00   1.00    1.20    --  107.75 -99.00  90.00   48
 15  \w     82.00 121.00   1.00    1.20    --  107.75-128.00  94.00   39
 16  \w     64.00 128.00   1.00    1.20    --  107.75-141.00 -77.00   64
 17  \w     41.00 104.00   1.00    0.10    --   48.45-141.00 -77.00   63
 18  \w   -120.00 -26.00   1.00    0.10    --  -48.45 -77.00  90.00   94
 19  \w   -159.00-115.00   1.00    1.20    --  -86.25 -57.00 150.00   44
 20  \w   -110.00 -72.00   1.00    1.20    --  -86.25 -57.00 150.00   38
 21  \w   -137.00-112.00   1.00    1.20    --  -86.25-128.00  94.00   25
 22  \w   -110.00 -69.00   1.00    0.10    --  -48.45-128.00  94.00   41
 23  \w   -117.00 -75.00   1.00    0.10    --  -48.45-125.00  60.00   42
 24  \w   -119.00 -62.00   1.00    0.10    --  -48.45-141.00 -77.00   57
 25  \w     37.00  63.00   1.00    1.20    --  107.75 -57.00  90.00   26
 26  \w     75.00 122.00   1.00    1.20    --  107.75 -57.00  90.00   47
 27  \w     36.00 116.00   1.00    1.20    --  107.75 -37.00  30.00   80
 28  \w     47.00 105.00   1.00    1.20    --  107.75 -57.00-120.00   58
 29  \w     45.00 119.00   1.00    1.20    --  107.75 -37.00-150.00   74
;
_diffrn_measurement_device 'four-circle diffractometer'
_diffrn_measurement_device_type 'XtaLAB Synergy, Dualflex, HyPix'
_diffrn_measurement_method '\w scans'
_diffrn_orient_matrix_type 'CrysAlisPro convention (1999,Acta A55,543-557)'
_diffrn_orient_matrix_UB_11 -0.1770986000
_diffrn_orient_matrix_UB_12 0.0584714000
_diffrn_orient_matrix_UB_13 0.0545699000
_diffrn_orient_matrix_UB_21 -0.1401191000
_diffrn_orient_matrix_UB_22 0.0885566000
_diffrn_orient_matrix_UB_23 -0.0612039000
_diffrn_orient_matrix_UB_31 -0.1124268000
_diffrn_orient_matrix_UB_32 -0.1316413000
_diffrn_orient_matrix_UB_33 0.0024344000
_diffrn_radiation_monochromator mirror
_diffrn_radiation_probe x-ray
_diffrn_radiation_type CuK\a
_diffrn_radiation_wavelength 1.54184
_diffrn_reflns_av_R_equivalents 0.0668
_diffrn_reflns_av_unetI/netI 0.0687
_diffrn_reflns_Laue_measured_fraction_full 0.976
_diffrn_reflns_Laue_measured_fraction_max 0.988
_diffrn_reflns_limit_h_max 6
_diffrn_reflns_limit_h_min -7
_diffrn_reflns_limit_k_max 10
_diffrn_reflns_limit_k_min -11
_diffrn_reflns_limit_l_max 22
_diffrn_reflns_limit_l_min -22
_diffrn_reflns_number 10149
_diffrn_reflns_point_group_measured_fraction_full 0.976
_diffrn_reflns_point_group_measured_fraction_max 0.988
_diffrn_reflns_theta_full 67.684
_diffrn_reflns_theta_max 67.077
_diffrn_reflns_theta_min 4.991
_diffrn_source 'micro-focus sealed X-ray tube'
_diffrn_source_type 'PhotonJet (Cu) X-ray Source'
_exptl_absorpt_coefficient_mu 3.467
_exptl_absorpt_correction_T_max 1.00000
_exptl_absorpt_correction_T_min 0.50753
_exptl_absorpt_correction_type multi-scan
_exptl_absorpt_process_details
;
CrysAlisPro 1.171.39.30d (Rigaku Oxford Diffraction, 2017)
Empirical absorption correction using spherical harmonics,
 implemented in SCALE3 ABSPACK scaling algorithm.
;
_exptl_crystal_colour 'clear light colourless'
_exptl_crystal_colour_lustre clear
_exptl_crystal_colour_modifier light
_exptl_crystal_colour_primary colourless
_exptl_crystal_density_diffrn 1.284
_exptl_crystal_description block
_exptl_crystal_F_000 448
_exptl_crystal_size_max 0.05
_exptl_crystal_size_mid 0.02
_exptl_crystal_size_min 0.01
_refine_diff_density_max 0.368
_refine_diff_density_min -0.388
_refine_diff_density_rms 0.081
_refine_ls_extinction_method none
_refine_ls_goodness_of_fit_ref 1.185
_refine_ls_hydrogen_treatment constr
_refine_ls_matrix_type full
_refine_ls_number_parameters 230
_refine_ls_number_reflns 3858
_refine_ls_number_restraints 0
_refine_ls_restrained_S_all 1.185
_refine_ls_R_factor_all 0.0772
_refine_ls_R_factor_gt 0.0613
_refine_ls_shift/su_max 0.000
_refine_ls_shift/su_mean 0.000
_refine_ls_structure_factor_coef Fsqd
_refine_ls_weighting_details 'w=1/[\s^2^(Fo^2^)+(0.0694P)^2^+1.2918P] where P=(Fo^2^+2Fc^2^)/3'
_refine_ls_weighting_scheme calc
_refine_ls_wR_factor_gt 0.1863
_refine_ls_wR_factor_ref 0.2026
_reflns_Friedel_coverage 0.000
_reflns_number_gt 3180
_reflns_number_total 3858
_reflns_threshold_expression 'I > 2\s(I)'
_cod_data_source_file c9py01363f2.cif
_cod_data_source_block 180305b
_cod_original_cell_volume 1087.90(6)
_cod_database_code 1552455
_shelxl_version_number 2013-4
_chemical_oxdiff_formula SiOSCH
_shelx_space_group_comment
;
The symmetry employed for this shelxl refinement is uniquely defined
by the following loop, which should always be used as a source of
symmetry information in preference to the above space-group names.
They are only intended as comments.
;
_shelx_estimated_absorpt_t_max 0.966
_shelx_estimated_absorpt_t_min 0.846
_reflns_odcompleteness_completeness 98.85
_reflns_odcompleteness_iscentric 1
_reflns_odcompleteness_theta 66.97
_olex2_refinement_description
;
1. Fixed Uiso
 At 1.2 times of:
  All C(H) groups, All C(H,H) groups
 At 1.5 times of:
  All C(H,H,H) groups
2.a Secondary CH2 refined with riding coordinates:
 C1(H1A,H1B), C2(H2A,H2B), C3(H3A,H3B), C7(H7A,H7B), C9(H9A,H9B), C10(H10A,H10B)
2.b Aromatic/amide H refined with riding coordinates:
 C12(H12), C13(H13), C15(H15), C16(H16)
2.c Idealised Me refined as rotating group:
 C4(H4A,H4B,H4C), C5(H5A,H5B,H5C), C6(H6A,H6B,H6C), C8(H8A,H8B,H8C)
;
_olex2_submission_special_instructions 'No special instructions were received'
_oxdiff_exptl_absorpt_empirical_details
;
Empirical correction (ABSPACK) includes:
- Absorption correction using spherical harmonics
- Frame scaling
;
_oxdiff_exptl_absorpt_empirical_full_max 3.190
_oxdiff_exptl_absorpt_empirical_full_min 0.584

loop_
_space_group_symop_operation_xyz
'x, y, z'
'-x, -y, -z'

loop_
_atom_site_label
_atom_site_type_symbol
_atom_site_fract_x
_atom_site_fract_y
_atom_site_fract_z
_atom_site_U_iso_or_equiv
_atom_site_adp_type
_atom_site_occupancy
_atom_site_site_symmetry_order
_atom_site_calc_flag
_atom_site_refinement_flags_posn
C1 C 0.6640(8) 0.0604(5) 0.0621(3) 0.0633(11) Uani 1 1 d .
H1A H 0.7038 0.0646 0.0117 0.076 Uiso 1 1 calc R
H1B H 0.5357 0.0150 0.0734 0.076 Uiso 1 1 calc R
C2 C 0.8085(9) -0.0558(5) 0.2027(3) 0.0672(12) Uani 1 1 d .
H2A H 0.6534 -0.0584 0.2106 0.081 Uiso 1 1 calc R
H2B H 0.8865 -0.1459 0.2297 0.081 Uiso 1 1 calc R
C3 C 0.8510(9) 0.0717(5) 0.2326(3) 0.0666(11) Uani 1 1 d .
H3A H 0.7823 0.1630 0.2040 0.080 Uiso 1 1 calc R
H3B H 1.0074 0.0700 0.2293 0.080 Uiso 1 1 calc R
C4 C 0.8853(16) -0.0999(9) 0.3839(4) 0.124(3) Uani 1 1 d .
H4A H 0.8562 -0.1852 0.3695 0.186 Uiso 1 1 calc GR
H4B H 0.8332 -0.0998 0.4327 0.186 Uiso 1 1 calc GR
H4C H 1.0402 -0.1014 0.3790 0.186 Uiso 1 1 calc GR
C5 C 0.4489(11) 0.0692(10) 0.3339(5) 0.123(3) Uani 1 1 d .
H5A H 0.3790 0.1508 0.3005 0.184 Uiso 1 1 calc GR
H5B H 0.3904 0.0789 0.3813 0.184 Uiso 1 1 calc GR
H5C H 0.4226 -0.0205 0.3234 0.184 Uiso 1 1 calc GR
C6 C 0.6093(12) 0.2842(10) 0.4836(3) 0.112(2) Uani 1 1 d .
H6A H 0.5910 0.3606 0.5111 0.167 Uiso 1 1 calc GR
H6B H 0.6976 0.1969 0.5081 0.167 Uiso 1 1 calc GR
H6C H 0.4686 0.2643 0.4774 0.167 Uiso 1 1 calc GR
C7 C 0.5655(9) 0.5036(7) 0.3438(3) 0.0798(14) Uani 1 1 d .
H7A H 0.4148 0.4917 0.3558 0.096 Uiso 1 1 calc R
H7B H 0.5823 0.5918 0.3595 0.096 Uiso 1 1 calc R
C8 C 1.0080(11) 0.3939(9) 0.4063(4) 0.104(2) Uani 1 1 d .
H8A H 1.0888 0.3179 0.4398 0.157 Uiso 1 1 calc GR
H8B H 0.9803 0.4845 0.4238 0.157 Uiso 1 1 calc GR
H8C H 1.0915 0.4053 0.3614 0.157 Uiso 1 1 calc GR
C9 C 0.6065(8) 0.5264(5) 0.2632(3) 0.0657(11) Uani 1 1 d .
H9A H 0.6292 0.4326 0.2479 0.079 Uiso 1 1 calc R
H9B H 0.7379 0.5676 0.2493 0.079 Uiso 1 1 calc R
C10 C 0.4350(8) 0.6467(5) 0.1280(3) 0.0639(11) Uani 1 1 d .
H10A H 0.3076 0.7017 0.1033 0.077 Uiso 1 1 calc R
H10B H 0.5558 0.6975 0.1110 0.077 Uiso 1 1 calc R
C11 C 0.4911(7) 0.4961(4) 0.1086(2) 0.0528(9) Uani 1 1 d .
C12 C 0.3419(7) 0.4020(5) 0.1229(3) 0.0612(11) Uani 1 1 d .
H12 H 0.2027 0.4330 0.1431 0.073 Uiso 1 1 calc R
C13 C 0.3990(7) 0.2622(5) 0.1073(2) 0.0589(10) Uani 1 1 d .
H13 H 0.2986 0.1994 0.1179 0.071 Uiso 1 1 calc R
C14 C 0.6038(7) 0.2149(5) 0.0762(2) 0.0547(10) Uani 1 1 d .
C15 C 0.7488(7) 0.3117(5) 0.0582(2) 0.0565(10) Uani 1 1 d .
H15 H 0.8833 0.2837 0.0343 0.068 Uiso 1 1 calc R
C16 C 0.6931(7) 0.4499(5) 0.0758(2) 0.0556(9) Uani 1 1 d .
H16 H 0.7935 0.5127 0.0653 0.067 Uiso 1 1 calc R
O1 O 0.1870(6) 0.5846(4) 0.24459(19) 0.0761(9) Uani 1 1 d .
O2 O 0.3724(7) 0.7931(4) 0.2318(2) 0.0847(10) Uani 1 1 d .
O3 O 0.7997(8) 0.2104(5) 0.3500(2) 0.0928(12) Uani 1 1 d .
O4 O 0.8934(6) -0.2008(4) 0.0983(2) 0.0776(9) Uani 1 1 d .
O5 O 1.0786(5) 0.0075(4) 0.09127(18) 0.0667(8) Uani 1 1 d .
S1 S 0.88421(18) -0.05432(11) 0.11105(6) 0.0593(3) Uani 1 1 d .
S2 S 0.37983(18) 0.64693(12) 0.22083(6) 0.0617(3) Uani 1 1 d .
Si1 Si 0.7444(2) 0.06649(15) 0.32720(7) 0.0686(4) Uani 1 1 d .
Si2 Si 0.7469(2) 0.34396(16) 0.39478(7) 0.0661(4) Uani 1 1 d .

loop_
_atom_site_aniso_label
_atom_site_aniso_U_11
_atom_site_aniso_U_22
_atom_site_aniso_U_33
_atom_site_aniso_U_23
_atom_site_aniso_U_13
_atom_site_aniso_U_12
C1 0.058(2) 0.066(3) 0.073(3) -0.030(2) -0.009(2) -0.009(2)
C2 0.071(3) 0.056(2) 0.076(3) -0.018(2) 0.002(2) -0.011(2)
C3 0.075(3) 0.062(3) 0.066(3) -0.015(2) -0.007(2) -0.015(2)
C4 0.138(7) 0.109(5) 0.107(5) 0.024(4) -0.017(5) -0.017(5)
C5 0.067(4) 0.183(8) 0.137(6) -0.091(6) 0.008(4) -0.016(4)
C6 0.089(4) 0.170(7) 0.070(3) -0.016(4) 0.003(3) -0.020(4)
C7 0.066(3) 0.106(4) 0.068(3) -0.031(3) -0.009(2) 0.000(3)
C8 0.077(4) 0.138(6) 0.106(5) -0.019(4) -0.018(3) -0.035(4)
C9 0.059(2) 0.070(3) 0.067(3) -0.021(2) -0.007(2) 0.000(2)
C10 0.069(3) 0.049(2) 0.069(3) -0.0085(19) -0.008(2) -0.0008(19)
C11 0.052(2) 0.053(2) 0.053(2) -0.0122(17) -0.0082(17) -0.0026(17)
C12 0.044(2) 0.066(3) 0.077(3) -0.026(2) -0.0029(19) -0.0054(19)
C13 0.047(2) 0.063(3) 0.073(3) -0.025(2) -0.0034(19) -0.0152(19)
C14 0.055(2) 0.056(2) 0.058(2) -0.0210(18) -0.0141(18) -0.0059(18)
C15 0.051(2) 0.062(2) 0.056(2) -0.0159(18) -0.0008(17) -0.0058(18)
C16 0.058(2) 0.052(2) 0.056(2) -0.0070(17) -0.0045(18) -0.0105(18)
O1 0.0612(19) 0.091(2) 0.079(2) -0.0247(18) 0.0007(16) -0.0164(17)
O2 0.085(2) 0.066(2) 0.109(3) -0.0434(19) -0.002(2) -0.0024(18)
O3 0.124(3) 0.096(3) 0.070(2) -0.028(2) -0.008(2) -0.033(2)
O4 0.078(2) 0.0576(18) 0.102(3) -0.0367(17) 0.0015(19) -0.0055(16)
O5 0.0546(17) 0.0707(19) 0.077(2) -0.0229(15) 0.0000(14) -0.0102(14)
S1 0.0555(6) 0.0518(6) 0.0746(7) -0.0264(5) 0.0002(5) -0.0066(4)
S2 0.0570(6) 0.0582(6) 0.0720(7) -0.0242(5) -0.0045(5) -0.0033(5)
Si1 0.0726(8) 0.0708(8) 0.0636(7) -0.0152(6) -0.0064(6) -0.0127(6)
Si2 0.0605(7) 0.0904(9) 0.0548(7) -0.0242(6) -0.0048(5) -0.0200(6)

loop_
_atom_type_symbol
_atom_type_description
_atom_type_scat_dispersion_real
_atom_type_scat_dispersion_imag
_atom_type_scat_source
C C 0.0181 0.0091 'International Tables Vol C Tables 4.2.6.8 and 6.1.1.4'
H H 0.0000 0.0000 'International Tables Vol C Tables 4.2.6.8 and 6.1.1.4'
O O 0.0492 0.0322 'International Tables Vol C Tables 4.2.6.8 and 6.1.1.4'
S S 0.3331 0.5567 'International Tables Vol C Tables 4.2.6.8 and 6.1.1.4'
Si Si 0.2541 0.3302 'International Tables Vol C Tables 4.2.6.8 and 6.1.1.4'

loop_
_geom_angle_atom_site_label_1
_geom_angle_atom_site_label_2
_geom_angle_atom_site_label_3
_geom_angle
H1A C1 H1B 107.5
C14 C1 H1A 108.5
C14 C1 H1B 108.5
C14 C1 S1 115.1(3)
S1 C1 H1A 108.5
S1 C1 H1B 108.5
H2A C2 H2B 107.3
C3 C2 H2A 108.2
C3 C2 H2B 108.2
C3 C2 S1 116.5(3)
S1 C2 H2A 108.2
S1 C2 H2B 108.2
C2 C3 H3A 109.1
C2 C3 H3B 109.1
C2 C3 Si1 112.6(3)
H3A C3 H3B 107.8
Si1 C3 H3A 109.1
Si1 C3 H3B 109.1
H4A C4 H4B 109.5
H4A C4 H4C 109.5
H4B C4 H4C 109.5
Si1 C4 H4A 109.5
Si1 C4 H4B 109.5
Si1 C4 H4C 109.5
H5A C5 H5B 109.5
H5A C5 H5C 109.5
H5B C5 H5C 109.5
Si1 C5 H5A 109.5
Si1 C5 H5B 109.5
Si1 C5 H5C 109.5
H6A C6 H6B 109.5
H6A C6 H6C 109.5
H6B C6 H6C 109.5
Si2 C6 H6A 109.5
Si2 C6 H6B 109.5
Si2 C6 H6C 109.5
H7A C7 H7B 107.4
C9 C7 H7A 108.4
C9 C7 H7B 108.4
C9 C7 Si2 115.6(4)
Si2 C7 H7A 108.4
Si2 C7 H7B 108.4
H8A C8 H8B 109.5
H8A C8 H8C 109.5
H8B C8 H8C 109.5
Si2 C8 H8A 109.5
Si2 C8 H8B 109.5
Si2 C8 H8C 109.5
C7 C9 H9A 109.5
C7 C9 H9B 109.5
C7 C9 S2 110.7(3)
H9A C9 H9B 108.1
S2 C9 H9A 109.5
S2 C9 H9B 109.5
H10A C10 H10B 107.6
C11 C10 H10A 108.6
C11 C10 H10B 108.6
C11 C10 S2 114.6(3)
S2 C10 H10A 108.6
S2 C10 H10B 108.6
C12 C11 C10 121.1(4)
C16 C11 C10 120.2(4)
C16 C11 C12 118.8(4)
C11 C12 H12 119.9
C13 C12 C11 120.3(4)
C13 C12 H12 119.9
C12 C13 H13 119.6
C12 C13 C14 120.7(4)
C14 C13 H13 119.6
C13 C14 C1 119.5(4)
C13 C14 C15 119.0(4)
C15 C14 C1 121.5(4)
C14 C15 H15 120.0
C16 C15 C14 119.9(4)
C16 C15 H15 120.0
C11 C16 C15 121.1(4)
C11 C16 H16 119.4
C15 C16 H16 119.4
Si1 O3 Si2 152.5(3)
C2 S1 C1 107.2(2)
O4 S1 C1 106.1(2)
O4 S1 C2 107.5(2)
O5 S1 C1 108.8(2)
O5 S1 C2 109.8(2)
O5 S1 O4 116.9(2)
C10 S2 C9 105.8(2)
O1 S2 C9 107.9(2)
O1 S2 C10 108.6(2)
O2 S2 C9 109.7(2)
O2 S2 C10 107.7(2)
O2 S2 O1 116.6(2)
C4 Si1 C3 110.1(3)
C5 Si1 C3 109.3(3)
C5 Si1 C4 110.2(4)
O3 Si1 C3 106.1(2)
O3 Si1 C4 109.4(3)
O3 Si1 C5 111.7(3)
C7 Si2 C6 109.7(3)
C8 Si2 C6 109.8(3)
C8 Si2 C7 110.2(3)
O3 Si2 C6 110.3(3)
O3 Si2 C7 109.2(2)
O3 Si2 C8 107.8(3)

loop_
_geom_bond_atom_site_label_1
_geom_bond_atom_site_label_2
_geom_bond_distance
C1 H1A 0.9700
C1 H1B 0.9700
C1 C14 1.505(6)
C1 S1 1.792(5)
C2 H2A 0.9700
C2 H2B 0.9700
C2 C3 1.516(6)
C2 S1 1.773(5)
C3 H3A 0.9700
C3 H3B 0.9700
C3 Si1 1.863(5)
C4 H4A 0.9600
C4 H4B 0.9600
C4 H4C 0.9600
C4 Si1 1.842(7)
C5 H5A 0.9600
C5 H5B 0.9600
C5 H5C 0.9600
C5 Si1 1.833(7)
C6 H6A 0.9600
C6 H6B 0.9600
C6 H6C 0.9600
C6 Si2 1.865(6)
C7 H7A 0.9700
C7 H7B 0.9700
C7 C9 1.523(7)
C7 Si2 1.863(6)
C8 H8A 0.9600
C8 H8B 0.9600
C8 H8C 0.9600
C8 Si2 1.834(6)
C9 H9A 0.9700
C9 H9B 0.9700
C9 S2 1.784(5)
C10 H10A 0.9700
C10 H10B 0.9700
C10 C11 1.509(6)
C10 S2 1.781(5)
C11 C12 1.388(6)
C11 C16 1.380(6)
C12 H12 0.9300
C12 C13 1.382(6)
C13 H13 0.9300
C13 C14 1.383(6)
C14 C15 1.388(6)
C15 H15 0.9300
C15 C16 1.383(6)
C16 H16 0.9300
O1 S2 1.441(4)
O2 S2 1.432(3)
O3 Si1 1.621(4)
O3 Si2 1.629(4)
O4 S1 1.445(3)
O5 S1 1.438(3)
